data_2239979
loop_
_publ_author_name
'El-Hiti, Gamal A.'
'Smith, Keith'
'Hegazy, Amany S.'
'Alshammari, Mohammed B.'
'Kariuki, Benson M.'

_publ_section_title
;
 Crystal structure of 4,4-dibutyl-2-phenyl-3,4-dihydroquinazoline
;
_journal_issue 10
_journal_name_full 'Acta Crystallographica Section E'
_journal_page_first o1100
_journal_paper_doi 10.1107/S1600536814020017
_journal_volume 70
_journal_year 2014
_chemical_formula_iupac 'C22 H28 N2'
_chemical_formula_moiety 'C22 H28 N2'
_chemical_formula_sum 'C22 H28 N2'
_chemical_formula_weight 320.46
_chemical_name_systematic
;
4,4-Dibutyl-2-phenyl-3,4-dihydroquinazoline
;
_space_group_crystal_system monoclinic
_space_group_IT_number 14
_space_group_name_Hall '-P 2ybc'
_space_group_name_H-M_alt 'P 1 21/c 1'
_symmetry_space_group_name_Hall '-P 2ybc'
_symmetry_space_group_name_H-M 'P 1 21/c 1'
_atom_sites_solution_hydrogens geom
_audit_creation_method SHELXL-2013
_cell_angle_alpha 90
_cell_angle_beta 96.667(4)
_cell_angle_gamma 90
_cell_formula_units_Z 4
_cell_length_a 19.2953(8)
_cell_length_b 9.9889(3)
_cell_length_c 9.6341(4)
_cell_measurement_reflns_used 3898
_cell_measurement_temperature 150(2)
_cell_measurement_theta_max 73.55
_cell_measurement_theta_min 4.58
_cell_volume 1844.31(12)
_computing_cell_refinement
;
CrysAlis PRO (Agilent, 2014)
;
_computing_data_collection
;
CrysAlis PRO (Agilent, 2014)
;
_computing_data_reduction
;
CrysAlis PRO (Agilent, 2014)
;
_computing_molecular_graphics
;
ORTEP-3 for Windows (Farrugia, 2012) and <i>CHEMDRAW Ultra</i>
(Cambridge Soft, 2001)
;
_computing_publication_material 'SHELXL2013 (Sheldrick, 2008)'
_computing_structure_refinement 'SHELXL2013 (Sheldrick, 2008)'
_computing_structure_solution 'SHELXS97 (Sheldrick, 2008)'
_diffrn_ambient_temperature 150(2)
_diffrn_measured_fraction_theta_full 0.999
_diffrn_measured_fraction_theta_max 0.983
_diffrn_measurement_device_type 'SuperNova, Dual, Cu at zero, Atlas'
_diffrn_measurement_method '\w scans'
_diffrn_radiation_type CuK\a
_diffrn_radiation_wavelength 1.5418
_diffrn_reflns_av_R_equivalents 0.0430
_diffrn_reflns_limit_h_max 23
_diffrn_reflns_limit_h_min -23
_diffrn_reflns_limit_k_max 12
_diffrn_reflns_limit_k_min -12
_diffrn_reflns_limit_l_max 11
_diffrn_reflns_limit_l_min -11
_diffrn_reflns_number 12894
_diffrn_reflns_theta_full 67.680
_diffrn_reflns_theta_max 73.625
_diffrn_reflns_theta_min 4.614
_diffrn_standards_decay_% 0
_diffrn_standards_interval_count 0
_diffrn_standards_interval_time 0
_diffrn_standards_number 0
_exptl_absorpt_coefficient_mu 0.508
_exptl_absorpt_correction_T_max 1.00000
_exptl_absorpt_correction_T_min 0.82872
_exptl_absorpt_correction_type multi-scan
_exptl_absorpt_process_details
;
(CrysAlis PRO; Agilent, 2014)
;
_exptl_crystal_colour colourless
_exptl_crystal_density_diffrn 1.154
_exptl_crystal_description plate
_exptl_crystal_F_000 696
_exptl_crystal_size_max 0.41
_exptl_crystal_size_mid 0.13
_exptl_crystal_size_min 0.04
_refine_diff_density_max 0.230
_refine_diff_density_min -0.166
_refine_ls_extinction_method none
_refine_ls_goodness_of_fit_ref 1.042
_refine_ls_hydrogen_treatment constr
_refine_ls_matrix_type full
_refine_ls_number_parameters 219
_refine_ls_number_reflns 3657
_refine_ls_number_restraints 0
_refine_ls_restrained_S_all 1.042
_refine_ls_R_factor_all 0.0610
_refine_ls_R_factor_gt 0.0465
_refine_ls_shift/su_max 0.000
_refine_ls_shift/su_mean 0.000
_refine_ls_structure_factor_coef Fsqd
_refine_ls_weighting_details 'w=1/[\s^2^(Fo^2^)+(0.0587P)^2^+0.3637P] where P=(Fo^2^+2Fc^2^)/3'
_refine_ls_weighting_scheme calc
_refine_ls_wR_factor_gt 0.1160
_refine_ls_wR_factor_ref 0.1289
_reflns_number_gt 2866
_reflns_number_total 3657
_reflns_threshold_expression I>2\s(I)
_cod_data_source_file hb7281sup1.cif
_cod_data_source_block I
_cod_database_code 2239979
_cod_database_fobs_code 2239979
_shelx_space_group_comment
;
The symmetry employed for this shelxl refinement is uniquely defined
by the following loop, which should always be used as a source of
symmetry information in preference to the above space-group names.
They are only intended as comments.
;
_shelx_estimated_absorpt_t_min 0.819
_shelx_estimated_absorpt_t_max 0.980
_shelxl_version_number .2013

loop_
_space_group_symop_operation_xyz
'x, y, z'
'-x, y+1/2, -z+1/2'
'-x, -y, -z'
'x, -y-1/2, z-1/2'

loop_
_atom_site_type_symbol
_atom_site_label
_atom_site_fract_x
_atom_site_fract_y
_atom_site_fract_z
_atom_site_U_iso_or_equiv
_atom_site_adp_type
_atom_site_calc_flag
_atom_site_occupancy
C C1 0.28102(8) 0.40404(13) 0.14783(14) 0.0259(3) Uani d 1
C C2 0.18929(7) 0.30261(13) 0.27980(14) 0.0246(3) Uani d 1
C C3 0.26279(8) 0.45814(13) 0.39845(15) 0.0272(3) Uani d 1
C C4 0.29777(8) 0.48405(13) 0.28214(15) 0.0273(3) Uani d 1
C C5 0.28292(9) 0.52724(14) 0.52321(16) 0.0314(3) Uani d 1
H H5 0.2592 0.5103 0.6025 0.038 Uiso calc 1
C C6 0.33672(9) 0.61972(15) 0.53300(17) 0.0356(4) Uani d 1
H H6 0.3500 0.6650 0.6187 0.043 Uiso calc 1
C C7 0.37112(9) 0.64606(15) 0.41752(18) 0.0358(4) Uani d 1
H H7 0.4078 0.7099 0.4232 0.043 Uiso calc 1
C C8 0.35142(8) 0.57829(15) 0.29334(17) 0.0326(3) Uani d 1
H H8 0.3750 0.5966 0.2142 0.039 Uiso calc 1
C C9 0.12820(8) 0.20985(13) 0.27592(14) 0.0259(3) Uani d 1
C C10 0.11781(8) 0.10256(14) 0.18380(16) 0.0293(3) Uani d 1
H H10 0.1501 0.0869 0.1183 0.035 Uiso calc 1
C C11 0.06087(9) 0.01805(15) 0.18637(17) 0.0347(4) Uani d 1
H H11 0.0544 -0.0546 0.1225 0.042 Uiso calc 1
C C12 0.01348(9) 0.03893(17) 0.28127(18) 0.0369(4) Uani d 1
H H12 -0.0251 -0.0198 0.2837 0.044 Uiso calc 1
C C13 0.02269(9) 0.14620(18) 0.37290(18) 0.0399(4) Uani d 1
H H13 -0.0099 0.1616 0.4378 0.048 Uiso calc 1
C C14 0.07937(9) 0.23099(16) 0.36999(17) 0.0346(4) Uani d 1
H H14 0.0851 0.3045 0.4328 0.041 Uiso calc 1
C C15 0.26253(8) 0.49478(14) 0.01923(15) 0.0286(3) Uani d 1
H H15A 0.3044 0.5479 0.0049 0.034 Uiso calc 1
H H15B 0.2520 0.4366 -0.0637 0.034 Uiso calc 1
C C16 0.20181(9) 0.59109(15) 0.02432(16) 0.0322(3) Uani d 1
H H16A 0.2107 0.6483 0.1084 0.039 Uiso calc 1
H H16B 0.1586 0.5394 0.0319 0.039 Uiso calc 1
C C17 0.19140(8) 0.67945(14) -0.10553(16) 0.0309(3) Uani d 1
H H17A 0.2352 0.7288 -0.1141 0.037 Uiso calc 1
H H17B 0.1817 0.6217 -0.1891 0.037 Uiso calc 1
C C18 0.13220(9) 0.77946(17) -0.10306(19) 0.0410(4) Uani d 1
H H18A 0.0880 0.7313 -0.1029 0.061 Uiso calc 1
H H18B 0.1300 0.8369 -0.1859 0.061 Uiso calc 1
H H18C 0.1404 0.8347 -0.0187 0.061 Uiso calc 1
C C19 0.34439(8) 0.31704(14) 0.12029(15) 0.0284(3) Uani d 1
H H19A 0.3305 0.2605 0.0373 0.034 Uiso calc 1
H H19B 0.3820 0.3773 0.0966 0.034 Uiso calc 1
C C20 0.37407(8) 0.22668(15) 0.23908(16) 0.0322(3) Uani d 1
H H20A 0.3375 0.1632 0.2613 0.039 Uiso calc 1
H H20B 0.3877 0.2818 0.3233 0.039 Uiso calc 1
C C21 0.43742(9) 0.14803(16) 0.20321(18) 0.0380(4) Uani d 1
H H21A 0.4249 0.0997 0.1141 0.046 Uiso calc 1
H H21B 0.4755 0.2115 0.1894 0.046 Uiso calc 1
C C22 0.46367(11) 0.0478(2) 0.3163(2) 0.0534(5) Uani d 1
H H22A 0.4806 0.0958 0.4023 0.080 Uiso calc 1
H H22B 0.5018 -0.0049 0.2851 0.080 Uiso calc 1
H H22C 0.4255 -0.0121 0.3343 0.080 Uiso calc 1
N N1 0.22079(6) 0.31594(12) 0.16295(12) 0.0269(3) Uani d 1
H H1 0.2042 0.2684 0.0897 0.032 Uiso calc 1
N N2 0.20764(7) 0.36574(12) 0.39726(12) 0.0281(3) Uani d 1

loop_
_atom_site_aniso_label
_atom_site_aniso_U_11
_atom_site_aniso_U_22
_atom_site_aniso_U_33
_atom_site_aniso_U_12
_atom_site_aniso_U_13
_atom_site_aniso_U_23
C1 0.0316(8) 0.0222(6) 0.0253(7) -0.0012(5) 0.0088(6) 0.0013(5)
C2 0.0291(7) 0.0207(6) 0.0248(7) 0.0044(5) 0.0060(5) 0.0031(5)
C3 0.0328(8) 0.0205(6) 0.0285(7) 0.0035(5) 0.0049(6) 0.0009(5)
C4 0.0322(7) 0.0201(6) 0.0297(7) 0.0024(5) 0.0045(6) 0.0022(5)
C5 0.0408(9) 0.0265(7) 0.0273(7) 0.0023(6) 0.0054(6) -0.0007(6)
C6 0.0445(9) 0.0260(7) 0.0349(8) 0.0018(6) -0.0013(7) -0.0062(6)
C7 0.0369(9) 0.0247(7) 0.0456(9) -0.0037(6) 0.0032(7) -0.0020(6)
C8 0.0376(8) 0.0256(7) 0.0357(8) -0.0009(6) 0.0089(7) 0.0010(6)
C9 0.0297(7) 0.0240(6) 0.0243(7) 0.0022(5) 0.0049(6) 0.0050(5)
C10 0.0344(8) 0.0264(7) 0.0287(7) 0.0016(6) 0.0104(6) 0.0019(5)
C11 0.0389(9) 0.0254(7) 0.0404(9) -0.0018(6) 0.0070(7) -0.0001(6)
C12 0.0320(8) 0.0353(8) 0.0440(9) -0.0029(6) 0.0068(7) 0.0066(7)
C13 0.0338(9) 0.0490(10) 0.0398(9) -0.0008(7) 0.0168(7) -0.0003(7)
C14 0.0366(9) 0.0372(8) 0.0313(8) 0.0006(6) 0.0101(6) -0.0039(6)
C15 0.0349(8) 0.0257(7) 0.0265(7) -0.0016(6) 0.0092(6) 0.0023(5)
C16 0.0378(8) 0.0286(7) 0.0313(8) 0.0019(6) 0.0083(6) 0.0035(6)
C17 0.0358(8) 0.0264(7) 0.0305(8) -0.0011(6) 0.0036(6) 0.0011(6)
C18 0.0396(9) 0.0356(8) 0.0477(10) 0.0043(7) 0.0053(7) 0.0087(7)
C19 0.0334(8) 0.0265(7) 0.0267(7) -0.0005(6) 0.0094(6) 0.0009(5)
C20 0.0380(8) 0.0292(7) 0.0301(8) 0.0036(6) 0.0075(6) 0.0020(6)
C21 0.0387(9) 0.0322(8) 0.0443(9) 0.0047(7) 0.0095(7) 0.0024(7)
C22 0.0478(11) 0.0497(11) 0.0628(12) 0.0166(9) 0.0060(9) 0.0133(9)
N1 0.0345(7) 0.0247(6) 0.0227(6) -0.0036(5) 0.0084(5) -0.0009(4)
N2 0.0352(7) 0.0253(6) 0.0248(6) -0.0012(5) 0.0079(5) -0.0002(5)

loop_
_atom_type_symbol
_atom_type_description
_atom_type_scat_dispersion_real
_atom_type_scat_dispersion_imag
_atom_type_scat_source
C C 0.0181 0.0091 'International Tables Vol C Tables 4.2.6.8 and 6.1.1.4'
H H 0.0000 0.0000 'International Tables Vol C Tables 4.2.6.8 and 6.1.1.4'
N N 0.0311 0.0180 'International Tables Vol C Tables 4.2.6.8 and 6.1.1.4'

loop_
_geom_angle_atom_site_label_1
_geom_angle_atom_site_label_2
_geom_angle_atom_site_label_3
_geom_angle
N1 C1 C4 108.69(11)
N1 C1 C15 108.52(12)
C4 C1 C15 112.35(11)
N1 C1 C19 109.17(11)
C4 C1 C19 110.25(12)
C15 C1 C19 107.80(11)
N2 C2 N1 124.93(13)
N2 C2 C9 116.96(12)
N1 C2 C9 118.10(12)
C4 C3 C5 119.01(14)
C4 C3 N2 123.35(13)
C5 C3 N2 117.64(13)
C8 C4 C3 119.10(14)
C8 C4 C1 120.17(13)
C3 C4 C1 120.61(13)
C6 C5 C3 121.19(14)
C6 C5 H5 119.4
C3 C5 H5 119.4
C5 C6 C7 119.83(15)
C5 C6 H6 120.1
C7 C6 H6 120.1
C6 C7 C8 119.38(15)
C6 C7 H7 120.3
C8 C7 H7 120.3
C7 C8 C4 121.49(14)
C7 C8 H8 119.3
C4 C8 H8 119.3
C10 C9 C14 118.18(14)
C10 C9 C2 123.21(12)
C14 C9 C2 118.61(13)
C11 C10 C9 120.86(13)
C11 C10 H10 119.6
C9 C10 H10 119.6
C12 C11 C10 120.39(15)
C12 C11 H11 119.8
C10 C11 H11 119.8
C11 C12 C13 119.48(15)
C11 C12 H12 120.3
C13 C12 H12 120.3
C14 C13 C12 120.16(14)
C14 C13 H13 119.9
C12 C13 H13 119.9
C13 C14 C9 120.92(15)
C13 C14 H14 119.5
C9 C14 H14 119.5
C16 C15 C1 116.92(12)
C16 C15 H15A 108.1
C1 C15 H15A 108.1
C16 C15 H15B 108.1
C1 C15 H15B 108.1
H15A C15 H15B 107.3
C15 C16 C17 111.60(12)
C15 C16 H16A 109.3
C17 C16 H16A 109.3
C15 C16 H16B 109.3
C17 C16 H16B 109.3
H16A C16 H16B 108.0
C18 C17 C16 113.28(13)
C18 C17 H17A 108.9
C16 C17 H17A 108.9
C18 C17 H17B 108.9
C16 C17 H17B 108.9
H17A C17 H17B 107.7
C17 C18 H18A 109.5
C17 C18 H18B 109.5
H18A C18 H18B 109.5
C17 C18 H18C 109.5
H18A C18 H18C 109.5
H18B C18 H18C 109.5
C20 C19 C1 116.19(12)
C20 C19 H19A 108.2
C1 C19 H19A 108.2
C20 C19 H19B 108.2
C1 C19 H19B 108.2
H19A C19 H19B 107.4
C19 C20 C21 112.19(12)
C19 C20 H20A 109.2
C21 C20 H20A 109.2
C19 C20 H20B 109.2
C21 C20 H20B 109.2
H20A C20 H20B 107.9
C22 C21 C20 112.66(14)
C22 C21 H21A 109.1
C20 C21 H21A 109.1
C22 C21 H21B 109.1
C20 C21 H21B 109.1
H21A C21 H21B 107.8
C21 C22 H22A 109.5
C21 C22 H22B 109.5
H22A C22 H22B 109.5
C21 C22 H22C 109.5
H22A C22 H22C 109.5
H22B C22 H22C 109.5
C2 N1 C1 125.27(12)
C2 N1 H1 117.4
C1 N1 H1 117.4
C2 N2 C3 116.84(12)

loop_
_geom_bond_atom_site_label_1
_geom_bond_atom_site_label_2
_geom_bond_distance
C1 N1 1.4783(18)
C1 C4 1.523(2)
C1 C15 1.5432(19)
C1 C19 1.5480(19)
C2 N2 1.3079(19)
C2 N1 1.3466(18)
C2 C9 1.496(2)
C3 C4 1.398(2)
C3 C5 1.401(2)
C3 N2 1.4078(19)
C4 C8 1.394(2)
C5 C6 1.385(2)
C5 H5 0.9500
C6 C7 1.385(2)
C6 H6 0.9500
C7 C8 1.389(2)
C7 H7 0.9500
C8 H8 0.9500
C9 C10 1.391(2)
C9 C14 1.397(2)
C10 C11 1.388(2)
C10 H10 0.9500
C11 C12 1.382(2)
C11 H11 0.9500
C12 C13 1.387(2)
C12 H12 0.9500
C13 C14 1.386(2)
C13 H13 0.9500
C14 H14 0.9500
C15 C16 1.521(2)
C15 H15A 0.9900
C15 H15B 0.9900
C16 C17 1.525(2)
C16 H16A 0.9900
C16 H16B 0.9900
C17 C18 1.520(2)
C17 H17A 0.9900
C17 H17B 0.9900
C18 H18A 0.9800
C18 H18B 0.9800
C18 H18C 0.9800
C19 C20 1.517(2)
C19 H19A 0.9900
C19 H19B 0.9900
C20 C21 1.526(2)
C20 H20A 0.9900
C20 H20B 0.9900
C21 C22 1.523(2)
C21 H21A 0.9900
C21 H21B 0.9900
C22 H22A 0.9800
C22 H22B 0.9800
C22 H22C 0.9800
N1 H1 0.8800

loop_
_geom_hbond_atom_site_label_D
_geom_hbond_atom_site_label_H
_geom_hbond_atom_site_label_A
_geom_hbond_site_symmetry_A
_geom_hbond_distance_DH
_geom_hbond_distance_HA
_geom_hbond_distance_DA
_geom_hbond_angle_DHA
N1 H1 N2 4_565 0.88 2.29 3.1239(16) 157
